data_2219424
loop_
_publ_author_name
'Long, Shi-Jia'
'Liu, Xiao-Lan'
'Liu, Yong-Hong'

_publ_section_title
;
 (<i>E</i>)-1-Ferrocenyl-3-(4-methoxyphenyl)prop-2-en-1-one
;
_journal_coeditor_code PV2096
_journal_issue 9
_journal_name_full 'Acta Crystallographica Section E'
_journal_page_first m1164
_journal_paper_doi 10.1107/S1600536808025518
_journal_volume 64
_journal_year 2008
_chemical_formula_iupac '[Fe (C5 H5) (C15 H13 O2)]'
_chemical_formula_moiety 'C20 H18 Fe O2'
_chemical_formula_sum 'C20 H18 Fe O2'
_chemical_formula_weight 346.19
_chemical_name_systematic
;
(<i>E</i>)-1-Ferrocenyl-3-(4-methoxyphenyl)prop-2-en-1-one
;
_space_group_IT_number 61
_symmetry_cell_setting orthorhombic
_symmetry_space_group_name_Hall '-P 2ac 2ab'
_symmetry_space_group_name_H-M 'P b c a'
_atom_sites_solution_hydrogens geom
_atom_sites_solution_primary direct
_atom_sites_solution_secondary difmap
_audit_creation_method SHELXL-97
_cell_angle_alpha 90.00
_cell_angle_beta 90.00
_cell_angle_gamma 90.00
_cell_formula_units_Z 8
_cell_length_a 12.3124(14)
_cell_length_b 10.2316(11)
_cell_length_c 25.914(3)
_cell_measurement_reflns_used 6158
_cell_measurement_temperature 296(2)
_cell_measurement_theta_max 25.47
_cell_measurement_theta_min 3.02
_cell_volume 3264.5(6)
_computing_cell_refinement 'SAINT (Bruker, 2002)'
_computing_data_collection 'SMART (Bruker, 2002)'
_computing_data_reduction 'SAINT (Bruker, 2002)'
_computing_molecular_graphics 'PLATON (Spek, 2003)'
_computing_publication_material 'SHELXTL (Sheldrick, 2008)'
_computing_structure_refinement 'SHELXL97 (Sheldrick, 2008)'
_computing_structure_solution 'SHELXS97 (Sheldrick, 2008)'
_diffrn_ambient_temperature 296(2)
_diffrn_measured_fraction_theta_full 0.997
_diffrn_measured_fraction_theta_max 0.997
_diffrn_measurement_device_type 'Bruker SMART 1000 CCD'
_diffrn_measurement_method '\f and \w'
_diffrn_radiation_monochromator graphite
_diffrn_radiation_source 'fine-focus sealed tube'
_diffrn_radiation_type MoK\a
_diffrn_radiation_wavelength 0.71073
_diffrn_reflns_av_R_equivalents 0.0369
_diffrn_reflns_av_sigmaI/netI 0.0238
_diffrn_reflns_limit_h_max 16
_diffrn_reflns_limit_h_min -14
_diffrn_reflns_limit_k_max 13
_diffrn_reflns_limit_k_min -13
_diffrn_reflns_limit_l_max 33
_diffrn_reflns_limit_l_min -33
_diffrn_reflns_number 26999
_diffrn_reflns_theta_full 27.63
_diffrn_reflns_theta_max 27.63
_diffrn_reflns_theta_min 1.57
_exptl_absorpt_coefficient_mu 0.930
_exptl_absorpt_correction_T_max 0.8358
_exptl_absorpt_correction_T_min 0.7677
_exptl_absorpt_correction_type multi-scan
_exptl_absorpt_process_details '(SADABS; Bruker, 2002)'
_exptl_crystal_colour red
_exptl_crystal_density_diffrn 1.409
_exptl_crystal_density_method 'not measured'
_exptl_crystal_description block
_exptl_crystal_F_000 1440
_exptl_crystal_size_max 0.30
_exptl_crystal_size_mid 0.30
_exptl_crystal_size_min 0.20
_refine_diff_density_max 0.195
_refine_diff_density_min -0.282
_refine_ls_extinction_method none
_refine_ls_goodness_of_fit_ref 1.018
_refine_ls_hydrogen_treatment constr
_refine_ls_matrix_type full
_refine_ls_number_parameters 209
_refine_ls_number_reflns 3787
_refine_ls_number_restraints 0
_refine_ls_restrained_S_all 1.018
_refine_ls_R_factor_all 0.0529
_refine_ls_R_factor_gt 0.0322
_refine_ls_shift/su_max 0.001
_refine_ls_shift/su_mean 0.000
_refine_ls_structure_factor_coef Fsqd
_refine_ls_weighting_details 'calc w=1/[\s^2^(Fo^2^)+(0.0396P)^2^+0.9963P] where P=(Fo^2^+2Fc^2^)/3'
_refine_ls_weighting_scheme calc
_refine_ls_wR_factor_gt 0.0785
_refine_ls_wR_factor_ref 0.0894
_reflns_number_gt 2662
_reflns_number_total 3787
_reflns_threshold_expression I>2\s(I)
_cod_data_source_file pv2096.cif
_cod_data_source_block I
_cod_depositor_comments
;
The following automatic conversions were performed:
'_symmetry_cell_setting' value 'Orthorhombic' changed to 'orthorhombic'
according to '/home/saulius/struct/CIF-dictionaries/cif_core.dic'
dictionary named 'cif_core.dic' version 2.4.1 from 2010-06-29.

Automatic conversion script
Id: cif_fix_enum 1527 2010-12-29 10:47:43Z saulius 

The following automatic conversions were performed:

'_symmetry_cell_setting' value 'Orthorhombic' changed to
'orthorhombic' according to
/home/saulius/struct/CIF-dictionaries/cif_core.dic dictionary named
'cif_core.dic' version 2.4.1 from 2010-06-29.

Automatic conversion script
Id: cif_fix_values 1715 2011-07-08 13:25:40Z adriana 
;
_cod_database_code 2219424
_cod_database_fobs_code 2219424

loop_
_symmetry_equiv_pos_as_xyz
'x, y, z'
'-x+1/2, -y, z+1/2'
'-x, y+1/2, -z+1/2'
'x+1/2, -y+1/2, -z'
'-x, -y, -z'
'x-1/2, y, -z-1/2'
'x, -y-1/2, z-1/2'
'-x-1/2, y-1/2, z'

loop_
_atom_site_type_symbol
_atom_site_label
_atom_site_fract_x
_atom_site_fract_y
_atom_site_fract_z
_atom_site_U_iso_or_equiv
_atom_site_adp_type
_atom_site_calc_flag
_atom_site_refinement_flags
_atom_site_occupancy
Fe Fe1 0.47330(2) 0.24558(2) 0.447598(9) 0.03889(10) Uani d . 1
O O1 0.17057(11) 0.14263(12) 0.41478(5) 0.0509(3) Uani d . 1
C C14 0.14386(15) 0.45292(18) 0.30462(7) 0.0423(4) Uani d . 1
C C12 0.22120(15) 0.35247(17) 0.38469(7) 0.0424(4) Uani d . 1
H H12 0.2671 0.4235 0.3898 0.051 Uiso calc R 1
C C17 0.12977(17) 0.6313(2) 0.22287(7) 0.0502(5) Uani d . 1
C C15 0.22061(16) 0.5508(2) 0.29796(7) 0.0502(5) Uani d . 1
H H15 0.2777 0.5574 0.3213 0.060 Uiso calc R 1
C C13 0.15074(15) 0.35526(18) 0.34563(7) 0.0433(4) Uani d . 1
H H13 0.1004 0.2876 0.3444 0.052 Uiso calc R 1
C C16 0.21475(17) 0.6392(2) 0.25751(7) 0.0530(5) Uani d . 1
H H16 0.2677 0.7033 0.2537 0.064 Uiso calc R 1
C C19 0.05897(17) 0.4478(2) 0.26898(8) 0.0552(5) Uani d . 1
H H19 0.0062 0.3833 0.2723 0.066 Uiso calc R 1
C C11 0.22818(15) 0.23985(17) 0.41997(7) 0.0405(4) Uani d . 1
C C18 0.05177(18) 0.5362(2) 0.22907(8) 0.0589(6) Uani d . 1
H H18 -0.0062 0.5316 0.2061 0.071 Uiso calc R 1
C C7 0.43869(17) 0.1790(2) 0.52041(8) 0.0553(5) Uani d . 1
H H7 0.4829 0.1267 0.5409 0.066 Uiso calc R 1
C C9 0.36118(15) 0.35924(19) 0.48277(7) 0.0454(4) Uani d . 1
H H9 0.3459 0.4455 0.4740 0.055 Uiso calc R 1
C C1 0.54687(18) 0.1382(2) 0.39076(8) 0.0580(5) Uani d . 1
H H1 0.5308 0.0523 0.3818 0.070 Uiso calc R 1
C C6 0.36007(15) 0.13343(19) 0.48474(8) 0.0495(5) Uani d . 1
H H6 0.3436 0.0465 0.4778 0.059 Uiso calc R 1
C C10 0.31062(15) 0.24527(17) 0.46128(7) 0.0418(4) Uani d . 1
C C5 0.49898(18) 0.2505(2) 0.36970(8) 0.0548(5) Uani d . 1
H H5 0.4455 0.2521 0.3443 0.066 Uiso calc R 1
C C2 0.62385(17) 0.1786(2) 0.42794(8) 0.0600(6) Uani d . 1
H H2 0.6674 0.1240 0.4478 0.072 Uiso calc R 1
C C3 0.62294(17) 0.3156(2) 0.42965(8) 0.0582(6) Uani d . 1
H H3 0.6658 0.3677 0.4509 0.070 Uiso calc R 1
C C8 0.43881(17) 0.3170(2) 0.51975(7) 0.0529(5) Uani d . 1
H H8 0.4822 0.3709 0.5400 0.064 Uiso calc R 1
C C4 0.54580(18) 0.3608(2) 0.39360(8) 0.0569(5) Uani d . 1
H H4 0.5288 0.4477 0.3868 0.068 Uiso calc R 1
O O2 0.11598(14) 0.71299(17) 0.18152(6) 0.0679(4) Uani d . 1
C C20 0.1979(2) 0.8096(3) 0.17227(11) 0.0906(9) Uani d . 1
H H20A 0.1996 0.8703 0.2005 0.136 Uiso calc R 1
H H20B 0.1818 0.8555 0.1409 0.136 Uiso calc R 1
H H20C 0.2674 0.7677 0.1692 0.136 Uiso calc R 1

loop_
_atom_site_aniso_label
_atom_site_aniso_U_11
_atom_site_aniso_U_22
_atom_site_aniso_U_33
_atom_site_aniso_U_12
_atom_site_aniso_U_13
_atom_site_aniso_U_23
Fe1 0.03704(16) 0.03933(16) 0.04030(15) 0.00167(11) 0.00085(10) 0.00384(11)
O1 0.0463(7) 0.0378(7) 0.0686(8) -0.0054(6) 0.0019(7) 0.0049(6)
C14 0.0404(10) 0.0407(10) 0.0458(10) 0.0023(8) -0.0012(8) -0.0031(8)
C12 0.0399(10) 0.0333(9) 0.0541(10) 0.0000(8) -0.0016(8) 0.0020(8)
C17 0.0562(12) 0.0520(12) 0.0425(10) 0.0149(10) 0.0028(9) 0.0008(9)
C15 0.0477(11) 0.0524(12) 0.0506(11) -0.0053(10) -0.0095(9) 0.0036(9)
C13 0.0391(10) 0.0364(10) 0.0545(10) -0.0007(8) 0.0011(8) -0.0001(8)
C16 0.0561(13) 0.0490(12) 0.0541(11) -0.0040(10) -0.0012(10) 0.0052(9)
C19 0.0453(11) 0.0578(13) 0.0626(13) -0.0075(10) -0.0082(10) -0.0002(10)
C11 0.0362(9) 0.0348(9) 0.0504(10) 0.0040(8) 0.0076(7) 0.0014(8)
C18 0.0518(12) 0.0698(15) 0.0552(12) 0.0036(11) -0.0159(10) 0.0025(11)
C7 0.0519(12) 0.0666(14) 0.0475(11) 0.0084(11) 0.0023(10) 0.0179(10)
C9 0.0462(10) 0.0434(10) 0.0466(10) 0.0056(9) 0.0033(9) -0.0014(8)
C1 0.0591(13) 0.0538(13) 0.0613(13) 0.0016(11) 0.0120(11) -0.0105(11)
C6 0.0465(11) 0.0434(11) 0.0586(11) 0.0025(9) 0.0083(10) 0.0162(9)
C10 0.0360(9) 0.0413(10) 0.0481(9) 0.0032(8) 0.0064(8) 0.0073(8)
C5 0.0491(11) 0.0756(16) 0.0397(10) -0.0032(11) 0.0015(8) 0.0007(10)
C2 0.0431(12) 0.0792(17) 0.0578(12) 0.0134(11) 0.0053(10) 0.0048(12)
C3 0.0454(12) 0.0774(16) 0.0516(12) -0.0177(11) 0.0040(10) -0.0041(11)
C8 0.0526(12) 0.0649(14) 0.0412(10) 0.0058(10) 0.0021(9) -0.0020(10)
C4 0.0665(14) 0.0525(13) 0.0518(11) -0.0069(11) 0.0112(10) 0.0099(10)
O2 0.0735(11) 0.0751(10) 0.0552(8) 0.0178(9) 0.0000(8) 0.0171(8)
C20 0.0817(19) 0.103(2) 0.0877(18) 0.0128(17) 0.0247(16) 0.0454(17)

loop_
_atom_type_symbol
_atom_type_description
_atom_type_scat_dispersion_real
_atom_type_scat_dispersion_imag
_atom_type_scat_source
C C 0.0033 0.0016 'International Tables Vol C Tables 4.2.6.8 and 6.1.1.4'
H H 0.0000 0.0000 'International Tables Vol C Tables 4.2.6.8 and 6.1.1.4'
O O 0.0106 0.0060 'International Tables Vol C Tables 4.2.6.8 and 6.1.1.4'
Fe Fe 0.3463 0.8444 'International Tables Vol C Tables 4.2.6.8 and 6.1.1.4'

loop_
_geom_angle_atom_site_label_1
_geom_angle_atom_site_label_2
_geom_angle_atom_site_label_3
_geom_angle
C9 Fe1 C3 121.31(9)
C9 Fe1 C10 41.42(7)
C3 Fe1 C10 159.03(9)
C9 Fe1 C4 106.03(9)
C3 Fe1 C4 40.57(9)
C10 Fe1 C4 123.54(8)
C9 Fe1 C2 157.77(9)
C3 Fe1 C2 40.30(10)
C10 Fe1 C2 159.61(9)
C4 Fe1 C2 67.95(9)
C9 Fe1 C5 122.45(8)
C3 Fe1 C5 67.96(9)
C10 Fe1 C5 108.94(8)
C4 Fe1 C5 40.44(8)
C2 Fe1 C5 67.74(9)
C9 Fe1 C6 69.23(8)
C3 Fe1 C6 157.48(9)
C10 Fe1 C6 41.08(7)
C4 Fe1 C6 161.23(9)
C2 Fe1 C6 123.23(9)
C5 Fe1 C6 125.73(9)
C9 Fe1 C1 159.13(9)
C3 Fe1 C1 67.89(9)
C10 Fe1 C1 124.04(8)
C4 Fe1 C1 67.83(10)
C2 Fe1 C1 40.44(9)
C5 Fe1 C1 40.09(8)
C6 Fe1 C1 109.79(9)
C9 Fe1 C7 68.56(8)
C3 Fe1 C7 121.09(9)
C10 Fe1 C7 68.56(8)
C4 Fe1 C7 156.32(9)
C2 Fe1 C7 107.87(9)
C5 Fe1 C7 161.64(9)
C6 Fe1 C7 40.48(8)
C1 Fe1 C7 125.11(9)
C9 Fe1 C8 40.82(8)
C3 Fe1 C8 105.71(9)
C10 Fe1 C8 68.77(8)
C4 Fe1 C8 120.73(9)
C2 Fe1 C8 122.34(9)
C5 Fe1 C8 157.40(9)
C6 Fe1 C8 68.28(9)
C1 Fe1 C8 159.65(9)
C7 Fe1 C8 40.25(9)
C15 C14 C19 117.06(18)
C15 C14 C13 123.00(17)
C19 C14 C13 119.92(18)
C13 C12 C11 121.71(17)
C13 C12 H12 119.1
C11 C12 H12 119.1
O2 C17 C18 115.87(19)
O2 C17 C16 124.5(2)
C18 C17 C16 119.58(18)
C16 C15 C14 121.96(18)
C16 C15 H15 119.0
C14 C15 H15 119.0
C12 C13 C14 127.19(17)
C12 C13 H13 116.4
C14 C13 H13 116.4
C17 C16 C15 119.55(19)
C17 C16 H16 120.2
C15 C16 H16 120.2
C18 C19 C14 121.4(2)
C18 C19 H19 119.3
C14 C19 H19 119.3
O1 C11 C12 122.11(17)
O1 C11 C10 120.43(16)
C12 C11 C10 117.43(16)
C19 C18 C17 120.48(19)
C19 C18 H18 119.8
C17 C18 H18 119.8
C8 C7 C6 108.78(18)
C8 C7 Fe1 69.92(11)
C6 C7 Fe1 69.59(11)
C8 C7 H7 125.6
C6 C7 H7 125.6
Fe1 C7 H7 126.5
C8 C9 C10 107.85(17)
C8 C9 Fe1 70.72(11)
C10 C9 Fe1 69.74(10)
C8 C9 H9 126.1
C10 C9 H9 126.1
Fe1 C9 H9 125.1
C5 C1 C2 107.9(2)
C5 C1 Fe1 69.76(12)
C2 C1 Fe1 69.47(12)
C5 C1 H1 126.1
C2 C1 H1 126.1
Fe1 C1 H1 126.3
C7 C6 C10 107.71(18)
C7 C6 Fe1 69.93(11)
C10 C6 Fe1 69.00(10)
C7 C6 H6 126.1
C10 C6 H6 126.1
Fe1 C6 H6 126.5
C6 C10 C9 107.48(17)
C6 C10 C11 124.77(17)
C9 C10 C11 127.62(16)
C6 C10 Fe1 69.91(10)
C9 C10 Fe1 68.84(10)
C11 C10 Fe1 123.41(13)
C1 C5 C4 108.2(2)
C1 C5 Fe1 70.15(12)
C4 C5 Fe1 69.47(11)
C1 C5 H5 125.9
C4 C5 H5 125.9
Fe1 C5 H5 126.1
C3 C2 C1 108.00(19)
C3 C2 Fe1 69.48(12)
C1 C2 Fe1 70.09(12)
C3 C2 H2 126.0
C1 C2 H2 126.0
Fe1 C2 H2 126.0
C2 C3 C4 108.18(19)
C2 C3 Fe1 70.23(12)
C4 C3 Fe1 69.89(12)
C2 C3 H3 125.9
C4 C3 H3 125.9
Fe1 C3 H3 125.5
C7 C8 C9 108.16(19)
C7 C8 Fe1 69.83(12)
C9 C8 Fe1 68.47(11)
C7 C8 H8 125.9
C9 C8 H8 125.9
Fe1 C8 H8 127.4
C3 C4 C5 107.7(2)
C3 C4 Fe1 69.53(11)
C5 C4 Fe1 70.09(12)
C3 C4 H4 126.1
C5 C4 H4 126.1
Fe1 C4 H4 125.8
C17 O2 C20 117.68(19)
O2 C20 H20A 109.5
O2 C20 H20B 109.5
H20A C20 H20B 109.5
O2 C20 H20C 109.5
H20A C20 H20C 109.5
H20B C20 H20C 109.5

loop_
_geom_bond_atom_site_label_1
_geom_bond_atom_site_label_2
_geom_bond_distance
Fe1 C9 2.0220(18)
Fe1 C3 2.031(2)
Fe1 C10 2.0341(18)
Fe1 C4 2.036(2)
Fe1 C2 2.041(2)
Fe1 C5 2.044(2)
Fe1 C6 2.0462(18)
Fe1 C1 2.049(2)
Fe1 C7 2.0507(19)
Fe1 C8 2.052(2)
O1 C11 1.229(2)
C14 C15 1.388(3)
C14 C19 1.396(3)
C14 C13 1.461(2)
C12 C13 1.333(2)
C12 C11 1.473(2)
C12 H12 0.9300
C17 O2 1.369(2)
C17 C18 1.377(3)
C17 C16 1.381(3)
C15 C16 1.386(3)
C15 H15 0.9300
C13 H13 0.9300
C16 H16 0.9300
C19 C18 1.377(3)
C19 H19 0.9300
C11 C10 1.476(3)
C18 H18 0.9300
C7 C8 1.412(3)
C7 C6 1.417(3)
C7 H7 0.9300
C9 C8 1.421(3)
C9 C10 1.434(3)
C9 H9 0.9300
C1 C5 1.403(3)
C1 C2 1.414(3)
C1 H1 0.9300
C6 C10 1.432(2)
C6 H6 0.9300
C5 C4 1.410(3)
C5 H5 0.9300
C2 C3 1.403(3)
C2 H2 0.9300
C3 C4 1.410(3)
C3 H3 0.9300
C8 H8 0.9300
C4 H4 0.9300
O2 C20 1.433(3)
C20 H20A 0.9600
C20 H20B 0.9600
C20 H20C 0.9600

loop_
_geom_hbond_atom_site_label_D
_geom_hbond_atom_site_label_H
_geom_hbond_atom_site_label_A
_geom_hbond_site_symmetry_A
_geom_hbond_distance_DH
_geom_hbond_distance_HA
_geom_hbond_distance_DA
_geom_hbond_angle_DHA
_geom_hbond_publ_flag
C13 H13 O1 . 0.93 2.50 2.830(2) 101 yes
C8 H8 O1 4_556 0.93 2.60 3.345(2) 137 yes
C9 H9 O1 8_665 0.93 2.54 3.414(2) 156 yes
C12 H12 O1 8_665 0.93 2.46 3.346(2) 160 yes
C15 H15 O1 8_665 0.93 2.65 3.441(2) 143 yes
C19 H19 O2 3_545 0.93 2.59 3.472(3) 157 yes
C3 H3 Cg1 4_556 0.93 3.241 3.808(2) 121 yes

loop_
_geom_torsion_atom_site_label_1
_geom_torsion_atom_site_label_2
_geom_torsion_atom_site_label_3
_geom_torsion_atom_site_label_4
_geom_torsion
C19 C14 C15 C16 -0.7(3)
C13 C14 C15 C16 177.32(18)
C11 C12 C13 C14 -172.39(17)
C15 C14 C13 C12 7.6(3)
C19 C14 C13 C12 -174.41(19)
O2 C17 C16 C15 -179.85(19)
C18 C17 C16 C15 0.2(3)
C14 C15 C16 C17 0.7(3)
C15 C14 C19 C18 -0.1(3)
C13 C14 C19 C18 -178.24(19)
C13 C12 C11 O1 0.9(3)
C13 C12 C11 C10 178.68(17)
C14 C19 C18 C17 1.0(3)
O2 C17 C18 C19 179.00(19)
C16 C17 C18 C19 -1.1(3)
C9 Fe1 C7 C8 -37.40(12)
C3 Fe1 C7 C8 77.12(15)
C10 Fe1 C7 C8 -82.06(13)
C4 Fe1 C7 C8 43.6(3)
C2 Fe1 C7 C8 119.28(13)
C5 Fe1 C7 C8 -167.7(2)
C6 Fe1 C7 C8 -120.12(17)
C1 Fe1 C7 C8 160.61(13)
C9 Fe1 C7 C6 82.72(13)
C3 Fe1 C7 C6 -162.76(12)
C10 Fe1 C7 C6 38.06(11)
C4 Fe1 C7 C6 163.7(2)
C2 Fe1 C7 C6 -120.60(13)
C5 Fe1 C7 C6 -47.6(3)
C1 Fe1 C7 C6 -79.27(15)
C8 Fe1 C7 C6 120.12(17)
C3 Fe1 C9 C8 -77.33(14)
C10 Fe1 C9 C8 118.37(16)
C4 Fe1 C9 C8 -118.72(13)
C2 Fe1 C9 C8 -48.0(3)
C5 Fe1 C9 C8 -159.64(13)
C6 Fe1 C9 C8 80.43(13)
C1 Fe1 C9 C8 171.7(2)
C7 Fe1 C9 C8 36.90(13)
C3 Fe1 C9 C10 164.30(11)
C4 Fe1 C9 C10 122.91(12)
C2 Fe1 C9 C10 -166.3(2)
C5 Fe1 C9 C10 81.99(13)
C6 Fe1 C9 C10 -37.94(11)
C1 Fe1 C9 C10 53.3(3)
C7 Fe1 C9 C10 -81.47(12)
C8 Fe1 C9 C10 -118.37(16)
C9 Fe1 C1 C5 39.0(3)
C3 Fe1 C1 C5 -81.58(14)
C10 Fe1 C1 C5 78.79(15)
C4 Fe1 C1 C5 -37.62(13)
C2 Fe1 C1 C5 -119.17(19)
C6 Fe1 C1 C5 122.43(13)
C7 Fe1 C1 C5 165.10(13)
C8 Fe1 C1 C5 -156.8(2)
C9 Fe1 C1 C2 158.2(2)
C3 Fe1 C1 C2 37.58(14)
C10 Fe1 C1 C2 -162.04(13)
C4 Fe1 C1 C2 81.55(15)
C5 Fe1 C1 C2 119.17(19)
C6 Fe1 C1 C2 -118.41(14)
C7 Fe1 C1 C2 -75.73(16)
C8 Fe1 C1 C2 -37.7(3)
C8 C7 C6 C10 0.2(2)
Fe1 C7 C6 C10 -58.86(13)
C8 C7 C6 Fe1 59.10(14)
C9 Fe1 C6 C7 -80.92(13)
C3 Fe1 C6 C7 41.5(3)
C10 Fe1 C6 C7 -119.15(17)
C4 Fe1 C6 C7 -159.5(2)
C2 Fe1 C6 C7 78.32(15)
C5 Fe1 C6 C7 163.36(13)
C1 Fe1 C6 C7 121.33(13)
C8 Fe1 C6 C7 -36.99(12)
C9 Fe1 C6 C10 38.24(11)
C3 Fe1 C6 C10 160.7(2)
C4 Fe1 C6 C10 -40.3(3)
C2 Fe1 C6 C10 -162.52(12)
C5 Fe1 C6 C10 -77.48(14)
C1 Fe1 C6 C10 -119.52(12)
C7 Fe1 C6 C10 119.15(17)
C8 Fe1 C6 C10 82.17(12)
C7 C6 C10 C9 0.6(2)
Fe1 C6 C10 C9 -58.79(13)
C7 C6 C10 C11 176.81(17)
Fe1 C6 C10 C11 117.38(18)
C7 C6 C10 Fe1 59.44(13)
C8 C9 C10 C6 -1.3(2)
Fe1 C9 C10 C6 59.47(13)
C8 C9 C10 C11 -177.31(17)
Fe1 C9 C10 C11 -116.56(19)
C8 C9 C10 Fe1 -60.75(13)
O1 C11 C10 C6 24.6(3)
C12 C11 C10 C6 -153.18(17)
O1 C11 C10 C9 -159.99(18)
C12 C11 C10 C9 22.2(3)
O1 C11 C10 Fe1 112.17(18)
C12 C11 C10 Fe1 -65.6(2)
C9 Fe1 C10 C6 -118.98(16)
C3 Fe1 C10 C6 -159.2(2)
C4 Fe1 C10 C6 165.53(12)
C2 Fe1 C10 C6 46.2(3)
C5 Fe1 C10 C6 123.08(13)
C1 Fe1 C10 C6 81.19(14)
C7 Fe1 C10 C6 -37.52(12)
C8 Fe1 C10 C6 -80.88(13)
C3 Fe1 C10 C9 -40.3(3)
C4 Fe1 C10 C9 -75.49(13)
C2 Fe1 C10 C9 165.1(2)
C5 Fe1 C10 C9 -117.94(12)
C6 Fe1 C10 C9 118.98(16)
C1 Fe1 C10 C9 -159.83(12)
C7 Fe1 C10 C9 81.46(12)
C8 Fe1 C10 C9 38.10(11)
C9 Fe1 C10 C11 121.93(19)
C3 Fe1 C10 C11 81.7(3)
C4 Fe1 C10 C11 46.44(18)
C2 Fe1 C10 C11 -72.9(3)
C5 Fe1 C10 C11 3.99(17)
C6 Fe1 C10 C11 -119.1(2)
C1 Fe1 C10 C11 -37.90(18)
C7 Fe1 C10 C11 -156.61(17)
C8 Fe1 C10 C11 160.03(17)
C2 C1 C5 C4 0.0(2)
Fe1 C1 C5 C4 59.23(15)
C2 C1 C5 Fe1 -59.23(14)
C9 Fe1 C5 C1 -164.59(12)
C3 Fe1 C5 C1 81.40(14)
C10 Fe1 C5 C1 -120.76(13)
C4 Fe1 C5 C1 119.4(2)
C2 Fe1 C5 C1 37.73(13)
C6 Fe1 C5 C1 -78.05(15)
C7 Fe1 C5 C1 -41.9(3)
C8 Fe1 C5 C1 159.1(2)
C9 Fe1 C5 C4 76.03(15)
C3 Fe1 C5 C4 -37.98(14)
C10 Fe1 C5 C4 119.86(13)
C2 Fe1 C5 C4 -81.64(15)
C6 Fe1 C5 C4 162.57(12)
C1 Fe1 C5 C4 -119.4(2)
C7 Fe1 C5 C4 -161.3(2)
C8 Fe1 C5 C4 39.8(3)
C5 C1 C2 C3 0.1(2)
Fe1 C1 C2 C3 -59.36(14)
C5 C1 C2 Fe1 59.41(15)
C9 Fe1 C2 C3 -40.4(3)
C10 Fe1 C2 C3 166.3(2)
C4 Fe1 C2 C3 37.87(12)
C5 Fe1 C2 C3 81.70(13)
C6 Fe1 C2 C3 -159.21(12)
C1 Fe1 C2 C3 119.11(18)
C7 Fe1 C2 C3 -117.30(13)
C8 Fe1 C2 C3 -75.45(15)
C9 Fe1 C2 C1 -159.5(2)
C3 Fe1 C2 C1 -119.11(18)
C10 Fe1 C2 C1 47.2(3)
C4 Fe1 C2 C1 -81.24(15)
C5 Fe1 C2 C1 -37.41(13)
C6 Fe1 C2 C1 81.68(15)
C7 Fe1 C2 C1 123.59(14)
C8 Fe1 C2 C1 165.44(13)
C1 C2 C3 C4 -0.1(2)
Fe1 C2 C3 C4 -59.83(14)
C1 C2 C3 Fe1 59.74(14)
C9 Fe1 C3 C2 163.33(12)
C10 Fe1 C3 C2 -166.6(2)
C4 Fe1 C3 C2 -118.99(18)
C5 Fe1 C3 C2 -81.13(13)
C6 Fe1 C3 C2 50.8(3)
C1 Fe1 C3 C2 -37.71(12)
C7 Fe1 C3 C2 80.97(14)
C8 Fe1 C3 C2 121.84(13)
C9 Fe1 C3 C4 -77.69(15)
C10 Fe1 C3 C4 -47.7(3)
C2 Fe1 C3 C4 118.99(18)
C5 Fe1 C3 C4 37.86(13)
C6 Fe1 C3 C4 169.8(2)
C1 Fe1 C3 C4 81.27(15)
C7 Fe1 C3 C4 -160.05(13)
C8 Fe1 C3 C4 -119.17(13)
C6 C7 C8 C9 -1.0(2)
Fe1 C7 C8 C9 57.86(13)
C6 C7 C8 Fe1 -58.90(14)
C10 C9 C8 C7 1.4(2)
Fe1 C9 C8 C7 -58.70(14)
C10 C9 C8 Fe1 60.13(13)
C9 Fe1 C8 C7 120.13(18)
C3 Fe1 C8 C7 -119.86(13)
C10 Fe1 C8 C7 81.49(13)
C4 Fe1 C8 C7 -161.21(13)
C2 Fe1 C8 C7 -79.30(15)
C5 Fe1 C8 C7 169.9(2)
C6 Fe1 C8 C7 37.19(12)
C1 Fe1 C8 C7 -51.3(3)
C3 Fe1 C8 C9 120.01(13)
C10 Fe1 C8 C9 -38.64(11)
C4 Fe1 C8 C9 78.66(14)
C2 Fe1 C8 C9 160.57(13)
C5 Fe1 C8 C9 49.8(3)
C6 Fe1 C8 C9 -82.94(13)
C1 Fe1 C8 C9 -171.5(2)
C7 Fe1 C8 C9 -120.13(18)
C2 C3 C4 C5 0.1(2)
Fe1 C3 C4 C5 -59.95(14)
C2 C3 C4 Fe1 60.04(14)
C1 C5 C4 C3 -0.1(2)
Fe1 C5 C4 C3 59.60(14)
C1 C5 C4 Fe1 -59.65(15)
C9 Fe1 C4 C3 119.71(14)
C10 Fe1 C4 C3 161.50(13)
C2 Fe1 C4 C3 -37.62(14)
C5 Fe1 C4 C3 -118.72(19)
C6 Fe1 C4 C3 -167.8(2)
C1 Fe1 C4 C3 -81.43(14)
C7 Fe1 C4 C3 46.7(3)
C8 Fe1 C4 C3 77.89(15)
C9 Fe1 C4 C5 -121.56(13)
C3 Fe1 C4 C5 118.72(19)
C10 Fe1 C4 C5 -79.78(15)
C2 Fe1 C4 C5 81.10(14)
C6 Fe1 C4 C5 -49.1(3)
C1 Fe1 C4 C5 37.30(13)
C7 Fe1 C4 C5 165.4(2)
C8 Fe1 C4 C5 -163.38(13)
C18 C17 O2 C20 -177.2(2)
C16 C17 O2 C20 2.9(3)
